data_4500117
loop_
_publ_author_name
'Pindelska, Edyta'
'Dobrzycki, Lukasz'
'Wo\'zniak, Krzysztof'
'Kolodziejski, Waclaw'

_publ_section_title
;
 Polymorphism of Crystalline 4-Amino-2-Nitroacetanilide
;
_journal_issue 6
_journal_name_full 'Crystal Growth &amp; Design'
_journal_page_first 2074
_journal_paper_doi 10.1021/cg100989t
_journal_volume 11
_journal_year 2011
_chemical_formula_sum 'C8 H11 N3 O4'
_chemical_formula_weight 213.20
_chemical_name_systematic
; 
 ? 
;
_space_group_IT_number 15
_symmetry_cell_setting monoclinic
_symmetry_space_group_name_Hall '-C 2yc'
_symmetry_space_group_name_H-M 'C 1 2/c 1'
_atom_sites_solution_hydrogens geom
_atom_sites_solution_primary direct
_atom_sites_solution_secondary difmap
_audit_creation_method SHELXL-97
_cell_angle_alpha 90.00
_cell_angle_beta 102.933(5)
_cell_angle_gamma 90.00
_cell_formula_units_Z 8
_cell_length_a 22.6561(14)
_cell_length_b 11.7274(7)
_cell_length_c 7.3264(4)
_cell_measurement_reflns_used 2110
_cell_measurement_temperature 100(2)
_cell_measurement_theta_max 28.610
_cell_measurement_theta_min 2.843
_cell_volume 1897.2(2)
_computing_cell_refinement
;
CrysAlis RED, Oxford Diffraction Ltd.,
Version 1.171.28cycle4 beta (release 11-11-2005 CrysAlis171 .NET)
(compiled Nov 11 2005,15:50:43)
;
_computing_data_collection
;
CrysAlis CCD, Oxford Diffraction Ltd.,
Version 1.171.28cycle4 beta (release 11-11-2005 CrysAlis171 .NET)
(compiled Nov 11 2005,15:50:43)
;
_computing_data_reduction
;
CrysAlis RED, Oxford Diffraction Ltd.,
Version 1.171.28cycle4 beta (release 11-11-2005 CrysAlis171 .NET)
(compiled Nov 11 2005,15:50:43)
;
_computing_molecular_graphics Diamond
_computing_publication_material SHELXTL-97
_computing_structure_refinement 'SHELXL-97 (Sheldrick, 1997)'
_computing_structure_solution 'SHELXS-97 (Sheldrick, 1990)'
_diffrn_ambient_temperature 100(2)
_diffrn_detector_area_resol_mean 8.6479
_diffrn_measured_fraction_theta_full 0.986
_diffrn_measured_fraction_theta_max 0.986
_diffrn_measurement_device_type 'KM4 CCD'
_diffrn_measurement_method 'omega scan'
_diffrn_radiation_monochromator graphite
_diffrn_radiation_source 'fine-focus sealed tube'
_diffrn_radiation_type MoK\a
_diffrn_radiation_wavelength 0.71073
_diffrn_reflns_av_R_equivalents 0.0194
_diffrn_reflns_av_sigmaI/netI 0.0367
_diffrn_reflns_limit_h_max 27
_diffrn_reflns_limit_h_min -27
_diffrn_reflns_limit_k_max 14
_diffrn_reflns_limit_k_min -14
_diffrn_reflns_limit_l_max 8
_diffrn_reflns_limit_l_min -8
_diffrn_reflns_number 5748
_diffrn_reflns_theta_full 26.00
_diffrn_reflns_theta_max 26.00
_diffrn_reflns_theta_min 3.27
_diffrn_standards_number '1 frame'
_exptl_absorpt_coefficient_mu 0.121
_exptl_absorpt_correction_T_max 0.99
_exptl_absorpt_correction_T_min 0.96
_exptl_absorpt_correction_type multi-scan
_exptl_absorpt_process_details
;
CrysAlis RED, Oxford Diffraction Ltd.,
Version 1.171.28cycle4 beta (release 11-11-2005 CrysAlis171 .NET)
(compiled Nov 11 2005,15:50:43)
Empirical absorption correction using spherical harmonics,
 implemented in SCALE3 ABSPACK scaling algorithm.
;
_exptl_crystal_colour red
_exptl_crystal_density_diffrn 1.493
_exptl_crystal_density_method 'not measured'
_exptl_crystal_description prismatic
_exptl_crystal_F_000 896
_exptl_crystal_size_max 0.44
_exptl_crystal_size_mid 0.15
_exptl_crystal_size_min 0.06
_refine_diff_density_max 0.214
_refine_diff_density_min -0.191
_refine_diff_density_rms 0.042
_refine_ls_extinction_method none
_refine_ls_goodness_of_fit_ref 0.877
_refine_ls_hydrogen_treatment mixed
_refine_ls_matrix_type full
_refine_ls_number_parameters 172
_refine_ls_number_reflns 1842
_refine_ls_number_restraints 1
_refine_ls_restrained_S_all 0.877
_refine_ls_R_factor_all 0.0521
_refine_ls_R_factor_gt 0.0319
_refine_ls_shift/su_max 0.000
_refine_ls_shift/su_mean 0.000
_refine_ls_structure_factor_coef Fsqd
_refine_ls_weighting_details 'calc w=1/[\s^2^(Fo^2^)+(0.0471P)^2^+0.0000P] where P=(Fo^2^+2Fc^2^)/3'
_refine_ls_weighting_scheme calc
_refine_ls_wR_factor_gt 0.0737
_refine_ls_wR_factor_ref 0.0773
_reflns_number_gt 1221
_reflns_number_total 1842
_reflns_threshold_expression >2sigma(I)
_cod_data_source_file cg100989t_si_002.cif
_cod_data_source_block ANA_[hydrate,T=100K]
_cod_depositor_comments
;
The following automatic conversions were performed:

'_symmetry_cell_setting' value 'Monoclinic' changed to 'monoclinic'
according to /home/saulius/struct/CIF-dictionaries/cif_core.dic
dictionary named 'cif_core.dic' version 2.4.1 from 2010-06-29.

Automatic conversion script
Id: cif_fix_values 1715 2011-07-08 13:25:40Z adriana 
;
_cod_original_cell_volume 1897.22(19)
_cod_original_sg_symbol_H-M C2/c
_cod_database_code 4500117

loop_
_symmetry_equiv_pos_as_xyz
'x, y, z'
'-x, y, -z+1/2'
'x+1/2, y+1/2, z'
'-x+1/2, y+1/2, -z+1/2'
'-x, -y, -z'
'x, -y, z-1/2'
'-x+1/2, -y+1/2, -z'
'x+1/2, -y+1/2, z-1/2'

loop_
_atom_site_label
_atom_site_type_symbol
_atom_site_fract_x
_atom_site_fract_y
_atom_site_fract_z
_atom_site_U_iso_or_equiv
_atom_site_adp_type
_atom_site_occupancy
_atom_site_symmetry_multiplicity
_atom_site_calc_flag
_atom_site_refinement_flags
C1 C 0.36385(6) 0.43656(11) 0.11981(19) 0.0217(3) Uani 1 1 d .
C2 C 0.31375(6) 0.49989(11) 0.14875(19) 0.0216(3) Uani 1 1 d .
C3 C 0.31245(7) 0.61830(11) 0.14240(19) 0.0235(3) Uani 1 1 d .
C4 C 0.36100(6) 0.67965(12) 0.10717(19) 0.0238(3) Uani 1 1 d .
C5 C 0.41170(7) 0.61736(12) 0.0849(2) 0.0256(3) Uani 1 1 d .
C6 C 0.41294(7) 0.50056(12) 0.0905(2) 0.0238(3) Uani 1 1 d .
C7 C 0.40647(7) 0.24306(12) 0.0904(2) 0.0241(3) Uani 1 1 d .
C8 C 0.39117(7) 0.12024(11) 0.1095(2) 0.0300(4) Uani 1 1 d .
H8A H 0.3512 0.1144 0.1393 0.045 Uiso 1 1 calc R
H8B H 0.4216 0.0854 0.2102 0.045 Uiso 1 1 calc R
H8C H 0.3906 0.0805 -0.0085 0.045 Uiso 1 1 calc R
N1 N 0.36445(6) 0.31722(10) 0.12547(17) 0.0257(3) Uani 1 1 d .
N2 N 0.26039(5) 0.44550(10) 0.18943(17) 0.0257(3) Uani 1 1 d .
N3 N 0.35859(7) 0.79648(11) 0.0871(2) 0.0341(4) Uani 1 1 d .
O1 O 0.45330(4) 0.27331(8) 0.04682(15) 0.0333(3) Uani 1 1 d .
O2 O 0.25316(4) 0.34092(8) 0.17130(15) 0.0328(3) Uani 1 1 d .
O3 O 0.22297(4) 0.50521(9) 0.24363(15) 0.0336(3) Uani 1 1 d .
O1S O 0.51894(5) 0.10258(9) 0.93906(19) 0.0342(3) Uani 1 1 d D
H5 H 0.4445(7) 0.6585(12) 0.063(2) 0.028(4) Uiso 1 1 d .
H31 H 0.3324(8) 0.8304(14) 0.132(2) 0.040(5) Uiso 1 1 d .
H32 H 0.3911(8) 0.8298(14) 0.084(2) 0.035(5) Uiso 1 1 d .
H1 H 0.3342(8) 0.2902(13) 0.146(2) 0.036(5) Uiso 1 1 d .
H3 H 0.2776(7) 0.6566(12) 0.1602(19) 0.028(4) Uiso 1 1 d .
H6 H 0.4477(7) 0.4610(12) 0.074(2) 0.030(4) Uiso 1 1 d .
H1S H 0.4969(8) 0.1556(17) 0.981(3) 0.065(6) Uiso 1 1 d .
H2S1 H 0.5053(18) 0.106(2) 0.808(3) 0.041(11) Uiso 0.50 1 d PD
H2S2 H 0.5115(19) 0.033(3) 0.992(6) 0.068(14) Uiso 0.50 1 d PD

loop_
_atom_site_aniso_label
_atom_site_aniso_U_11
_atom_site_aniso_U_22
_atom_site_aniso_U_33
_atom_site_aniso_U_23
_atom_site_aniso_U_13
_atom_site_aniso_U_12
C1 0.0238(8) 0.0210(7) 0.0211(8) -0.0008(6) 0.0065(6) 0.0008(6)
C2 0.0203(8) 0.0228(8) 0.0231(8) -0.0015(6) 0.0078(6) -0.0008(6)
C3 0.0238(8) 0.0234(8) 0.0239(9) -0.0012(6) 0.0067(6) 0.0038(6)
C4 0.0286(9) 0.0193(7) 0.0236(8) -0.0016(6) 0.0061(7) 0.0014(6)
C5 0.0245(8) 0.0234(8) 0.0303(9) -0.0023(6) 0.0092(7) -0.0041(7)
C6 0.0218(8) 0.0231(8) 0.0285(9) -0.0025(6) 0.0097(7) 0.0018(6)
C7 0.0252(8) 0.0218(8) 0.0256(8) -0.0005(6) 0.0064(6) 0.0017(6)
C8 0.0287(9) 0.0218(8) 0.0428(10) 0.0032(7) 0.0149(7) 0.0024(6)
N1 0.0247(8) 0.0186(6) 0.0375(8) 0.0013(5) 0.0147(6) -0.0006(5)
N2 0.0244(7) 0.0257(7) 0.0283(8) 0.0008(5) 0.0088(6) 0.0021(6)
N3 0.0320(9) 0.0200(8) 0.0548(10) -0.0017(6) 0.0188(8) 0.0000(6)
O1 0.0290(6) 0.0216(6) 0.0545(7) -0.0017(5) 0.0206(5) 0.0004(4)
O2 0.0318(6) 0.0190(6) 0.0524(8) 0.0011(5) 0.0193(5) -0.0016(5)
O3 0.0264(6) 0.0314(6) 0.0477(7) -0.0042(5) 0.0184(5) 0.0046(4)
O1S 0.0354(7) 0.0210(6) 0.0510(9) 0.0006(6) 0.0202(6) 0.0030(5)

loop_
_atom_type_symbol
_atom_type_description
_atom_type_scat_dispersion_real
_atom_type_scat_dispersion_imag
_atom_type_scat_source
C C 0.0033 0.0016 'International Tables Vol C Tables 4.2.6.8 and 6.1.1.4'
H H 0.0000 0.0000 'International Tables Vol C Tables 4.2.6.8 and 6.1.1.4'
N N 0.0061 0.0033 'International Tables Vol C Tables 4.2.6.8 and 6.1.1.4'
O O 0.0106 0.0060 'International Tables Vol C Tables 4.2.6.8 and 6.1.1.4'

loop_
_geom_angle_atom_site_label_1
_geom_angle_atom_site_label_2
_geom_angle_atom_site_label_3
_geom_angle
C6 C1 N1 122.59(12)
C6 C1 C2 115.78(12)
N1 C1 C2 121.61(12)
C3 C2 C1 122.18(13)
C3 C2 N2 115.62(12)
C1 C2 N2 122.20(12)
C4 C3 C2 120.87(13)
C4 C3 H3 120.2(9)
C2 C3 H3 118.9(9)
N3 C4 C3 121.46(13)
N3 C4 C5 121.33(14)
C3 C4 C5 117.16(12)
C6 C5 C4 121.97(14)
C6 C5 H5 120.8(9)
C4 C5 H5 117.2(9)
C5 C6 C1 121.98(14)
C5 C6 H6 119.9(9)
C1 C6 H6 118.1(9)
O1 C7 N1 123.27(13)
O1 C7 C8 122.35(12)
N1 C7 C8 114.38(13)
C7 C8 H8A 109.5
C7 C8 H8B 109.5
H8A C8 H8B 109.5
C7 C8 H8C 109.5
H8A C8 H8C 109.5
H8B C8 H8C 109.5
C7 N1 C1 129.65(14)
C7 N1 H1 116.6(11)
C1 N1 H1 113.6(11)
O3 N2 O2 120.84(11)
O3 N2 C2 118.68(11)
O2 N2 C2 120.48(11)
C4 N3 H31 116.3(11)
C4 N3 H32 116.9(11)
H31 N3 H32 119.5(16)
H1S O1S H2S1 104(2)
H1S O1S H2S2 107(3)
H2S1 O1S H2S2 115(3)

loop_
_geom_bond_atom_site_label_1
_geom_bond_atom_site_label_2
_geom_bond_distance
C1 C6 1.3976(19)
C1 N1 1.4002(18)
C1 C2 1.4117(18)
C2 C3 1.3895(19)
C2 N2 1.4555(17)
C3 C4 1.3861(19)
C3 H3 0.943(15)
C4 N3 1.3778(18)
C4 C5 1.4014(19)
C5 C6 1.370(2)
C5 H5 0.930(15)
C6 H6 0.946(15)
C7 O1 1.2268(16)
C7 N1 1.3558(18)
C7 C8 1.4953(19)
C8 H8A 0.9800
C8 H8B 0.9800
C8 H8C 0.9800
N1 H1 0.797(17)
N2 O3 1.2317(14)
N2 O2 1.2405(14)
N3 H31 0.840(18)
N3 H32 0.839(17)
O1S H1S 0.89(2)
O1S H2S1 0.94(2)
O1S H2S2 0.93(2)

loop_
_geom_hbond_atom_site_label_D
_geom_hbond_atom_site_label_H
_geom_hbond_atom_site_label_A
_geom_hbond_distance_DH
_geom_hbond_distance_HA
_geom_hbond_distance_DA
_geom_hbond_angle_DHA
_geom_hbond_site_symmetry_A
N3 H32 O1S 0.839(17) 2.228(18) 3.062(2) 172.7(15) 5_666
N1 H1 O2 0.797(17) 1.979(17) 2.6319(16) 138.7(15) .
N1 H1 N2 0.797(17) 2.542(16) 2.9216(17) 110.8(13) .
O1S H1S O1 0.89(2) 1.82(2) 2.7146(15) 174.0(18) 1_556
O1S H2S1 O1S 0.94(2) 1.77(2) 2.711(3) 176(3) 2_656
O1S H2S2 O1S 0.93(2) 1.85(2) 2.769(2) 168(4) 5_657

loop_
_geom_torsion_atom_site_label_1
_geom_torsion_atom_site_label_2
_geom_torsion_atom_site_label_3
_geom_torsion_atom_site_label_4
_geom_torsion
C6 C1 C2 C3 2.0(2)
N1 C1 C2 C3 -179.61(13)
C6 C1 C2 N2 -177.20(12)
N1 C1 C2 N2 1.1(2)
C1 C2 C3 C4 -0.1(2)
N2 C2 C3 C4 179.20(12)
C2 C3 C4 N3 175.26(13)
C2 C3 C4 C5 -2.1(2)
N3 C4 C5 C6 -174.99(14)
C3 C4 C5 C6 2.4(2)
C4 C5 C6 C1 -0.4(2)
N1 C1 C6 C5 179.88(13)
C2 C1 C6 C5 -1.8(2)
O1 C7 N1 C1 0.5(2)
C8 C7 N1 C1 -179.60(14)
C6 C1 N1 C7 -6.1(2)
C2 C1 N1 C7 175.63(13)
C3 C2 N2 O3 -11.24(18)
C1 C2 N2 O3 168.05(12)
C3 C2 N2 O2 169.39(12)
C1 C2 N2 O2 -11.32(19)
